data_7124348
loop_
_publ_author_name
'Huang, Ke-Xin'
'Xie, Ming-Sheng'
'Wang, Dong-Chao'
'Sang, Ji-Wei'
'Qu, Gui-Rong'
'Guo, Hai-Ming'

_publ_section_title
;
 Palladium-Catalyzed Asymmetric Formal [3+2] Cycloaddition of
 \a-N-Heterocyclic Acrylates with Vinyl Epoxides for Construction of
 Isonucleoside Analogs
;
_journal_name_full 'Chemical Communications'
_journal_paper_doi 10.1039/C9CC07571B
_journal_year 2019
_chemical_absolute_configuration ad
_chemical_formula_moiety 'C15 H18 Cl N5 O3'
_chemical_formula_sum 'C15 H18 Cl N5 O3'
_chemical_formula_weight 351.79
_space_group_crystal_system monoclinic
_space_group_IT_number 5
_space_group_name_Hall 'I 2y'
_space_group_name_H-M_alt 'I 1 2 1'
_symmetry_space_group_name_Hall 'I 2y'
_symmetry_space_group_name_H-M 'I 1 2 1'
_atom_sites_solution_hydrogens mixed
_atom_sites_solution_primary direct
_audit_creation_date 2019-07-05
_audit_creation_method
;
Olex2 1.2
(compiled 2018.05.29 svn.r3508 for OlexSys, GUI svn.r5506)
;
_audit_update_record
;
2019-07-22 deposited with the CCDC.    2019-10-18 downloaded from the CCDC.
;
_cell_angle_alpha 90
_cell_angle_beta 100.033(2)
_cell_angle_gamma 90
_cell_formula_units_Z 4
_cell_length_a 11.5414(2)
_cell_length_b 7.33570(10)
_cell_length_c 19.5853(3)
_cell_measurement_reflns_used 2826
_cell_measurement_temperature 100.00(10)
_cell_measurement_theta_max 73.4370
_cell_measurement_theta_min 4.5850
_cell_volume 1632.82(4)
_computing_cell_refinement 'CrysAlisPro 1.171.38.43f (Rigaku OD, 2015)'
_computing_data_collection 'CrysAlisPro 1.171.38.43f (Rigaku OD, 2015)'
_computing_data_reduction 'CrysAlisPro 1.171.38.43f (Rigaku OD, 2015)'
_computing_molecular_graphics 'Olex2 (Dolomanov et al., 2009)'
_computing_publication_material 'Olex2 (Dolomanov et al., 2009)'
_computing_structure_refinement 'ShelXL (Sheldrick, 2015)'
_computing_structure_solution 'ShelXS (Sheldrick, 2008)'
_diffrn_ambient_environment N~2~
_diffrn_ambient_temperature 100.00(10)
_diffrn_detector 'CCD plate'
_diffrn_detector_area_resol_mean 5.2684
_diffrn_detector_type AtlasS2
_diffrn_measured_fraction_theta_full 0.996
_diffrn_measured_fraction_theta_max 0.971
_diffrn_measurement_details
;
List of Runs (angles in degrees, time in seconds):

  # Type    Start    End  Width  t~exp~   \w     \q     \k     \f   Frames
#--------------------------------------------------------------------------
  1  \w    -28.00  69.00   1.00    1.00    --   40.98 -57.00  30.00   97
  2  \w     64.00  89.00   1.00    1.00    --   40.98-125.00 -90.00   25
  3  \w     70.00 116.00   1.00    1.00    --  106.95-125.00 -90.00   46
  4  \w     37.00 132.00   1.00    1.00    --  106.95 -45.00 -30.00   95
  5  \w     97.00 148.00   1.00    1.00    --  106.95  45.00 -60.00   51
  6  \w     96.00 121.00   1.00    1.00    --  106.95 125.00 -30.00   25
  7  \w    113.00 175.00   1.00    1.00    --  106.95 125.00  90.00   62
  8  \w    115.00 174.00   1.00    1.00    --  106.95  45.00 150.00   59
  9  \w     64.00 115.00   1.00    1.00    --   40.98  38.00 120.00   51
 10  \w     25.00 104.00   1.00    1.00    --  106.95 -95.00 150.00   79
 11  \w      1.00  50.00   1.00    1.00    --   40.98 -99.00   0.00   49
;
_diffrn_measurement_device 'four-circle diffractometer'
_diffrn_measurement_device_type 'SuperNova, Dual, Cu at zero, AtlasS2'
_diffrn_measurement_method '\w scans'
_diffrn_orient_matrix_type 'CrysAlisPro convention (1999,Acta A55,543-557)'
_diffrn_orient_matrix_UB_11 -0.0723969000
_diffrn_orient_matrix_UB_12 0.1741157000
_diffrn_orient_matrix_UB_13 0.0063222000
_diffrn_orient_matrix_UB_21 0.1087788000
_diffrn_orient_matrix_UB_22 0.1175667000
_diffrn_orient_matrix_UB_23 -0.0043921000
_diffrn_orient_matrix_UB_31 -0.0354821000
_diffrn_orient_matrix_UB_32 0.0076963000
_diffrn_orient_matrix_UB_33 -0.0795179000
_diffrn_radiation_monochromator mirror
_diffrn_radiation_probe x-ray
_diffrn_radiation_type CuK\a
_diffrn_radiation_wavelength 1.54184
_diffrn_reflns_av_R_equivalents 0.0145
_diffrn_reflns_av_unetI/netI 0.0201
_diffrn_reflns_Laue_measured_fraction_full 0.996
_diffrn_reflns_Laue_measured_fraction_max 0.971
_diffrn_reflns_limit_h_max 14
_diffrn_reflns_limit_h_min -14
_diffrn_reflns_limit_k_max 8
_diffrn_reflns_limit_k_min -9
_diffrn_reflns_limit_l_max 15
_diffrn_reflns_limit_l_min -23
_diffrn_reflns_number 3141
_diffrn_reflns_point_group_measured_fraction_full 0.730
_diffrn_reflns_point_group_measured_fraction_max 0.701
_diffrn_reflns_theta_full 67.684
_diffrn_reflns_theta_max 73.533
_diffrn_reflns_theta_min 4.157
_diffrn_source 'micro-focus sealed X-ray tube'
_diffrn_source_type 'SuperNova (Cu) X-ray Source'
_exptl_absorpt_coefficient_mu 2.297
_exptl_absorpt_correction_T_max 1.00000
_exptl_absorpt_correction_T_min 0.93223
_exptl_absorpt_correction_type multi-scan
_exptl_absorpt_process_details
;
CrysAlisPro 1.171.38.43f (Rigaku Oxford Diffraction, 2015)
Empirical absorption correction using spherical harmonics,
 implemented in SCALE3 ABSPACK scaling algorithm.
;
_exptl_crystal_colour colourless
_exptl_crystal_colour_primary colourless
_exptl_crystal_density_diffrn 1.431
_exptl_crystal_description block
_exptl_crystal_F_000 736
_exptl_crystal_size_max 0.12
_exptl_crystal_size_mid 0.11
_exptl_crystal_size_min 0.08
_refine_diff_density_max 0.220
_refine_diff_density_min -0.234
_refine_diff_density_rms 0.060
_refine_ls_abs_structure_details
;
 Flack x determined using 565 quotients [(I+)-(I-)]/[(I+)+(I-)]
 (Parsons, Flack and Wagner, Acta Cryst. B69 (2013) 249-259).
;
_refine_ls_abs_structure_Flack 0.046(10)
_refine_ls_extinction_method none
_refine_ls_goodness_of_fit_ref 1.045
_refine_ls_hydrogen_treatment mixed
_refine_ls_matrix_type full
_refine_ls_number_parameters 228
_refine_ls_number_reflns 2300
_refine_ls_number_restraints 1
_refine_ls_restrained_S_all 1.045
_refine_ls_R_factor_all 0.0264
_refine_ls_R_factor_gt 0.0263
_refine_ls_shift/su_max 0.000
_refine_ls_shift/su_mean 0.000
_refine_ls_structure_factor_coef Fsqd
_refine_ls_weighting_details 'w=1/[\s^2^(Fo^2^)+(0.0472P)^2^+0.5170P] where P=(Fo^2^+2Fc^2^)/3'
_refine_ls_weighting_scheme calc
_refine_ls_wR_factor_gt 0.0696
_refine_ls_wR_factor_ref 0.0696
_reflns_Friedel_coverage 0.333
_reflns_Friedel_fraction_full 0.414
_reflns_Friedel_fraction_max 0.381
_reflns_number_gt 2291
_reflns_number_total 2300
_reflns_threshold_expression 'I > 2\s(I)'
_cod_data_source_file c9cc07571b2.cif
_cod_data_source_block 2-cl
_cod_database_code 7124348
_shelx_shelxl_version_number 2018/3
_shelx_space_group_comment
;
The symmetry employed for this shelxl refinement is uniquely defined
by the following loop, which should always be used as a source of
symmetry information in preference to the above space-group names.
They are only intended as comments.
;
_reflns_odcompleteness_completeness 99.75
_reflns_odcompleteness_iscentric 1
_reflns_odcompleteness_theta 66.97
_olex2_refinement_description
;
1. Fixed Uiso
 At 1.2 times of:
  All C(H) groups, All C(H,H) groups
 At 1.5 times of:
  All C(H,H,H) groups
2.a Ternary CH refined with riding coordinates:
 C7(H7)
2.b Secondary CH2 refined with riding coordinates:
 C9(H9A,H9B), C8(H8A,H8B)
2.c Aromatic/amide H refined with riding coordinates:
 C5(H5), C12(H12)
2.d Idealised Me refined as rotating group:
 C14(H14A,H14B,H14C), C15(H15A,H15B,H15C), C11(H11A,H11B,H11C)
;
_olex2_submission_special_instructions 'No special instructions were received'
_oxdiff_exptl_absorpt_empirical_details
;
Empirical correction (ABSPACK) includes:
- Absorption correction using spherical harmonics
- Frame scaling
;
_oxdiff_exptl_absorpt_empirical_full_max 1.194
_oxdiff_exptl_absorpt_empirical_full_min 0.862

loop_
_space_group_symop_operation_xyz
'x, y, z'
'-x, y, -z'
'x+1/2, y+1/2, z+1/2'
'-x+1/2, y+1/2, -z+1/2'

loop_
_atom_site_label
_atom_site_type_symbol
_atom_site_fract_x
_atom_site_fract_y
_atom_site_fract_z
_atom_site_U_iso_or_equiv
_atom_site_adp_type
_atom_site_occupancy
_atom_site_site_symmetry_order
_atom_site_calc_flag
_atom_site_refinement_flags_posn
Cl1 Cl 0.84314(4) 0.43764(8) 0.39099(2) 0.02327(14) Uani 1 1 d .
O1 O 0.38023(14) 0.2379(2) 0.36439(8) 0.0207(3) Uani 1 1 d .
O2 O 0.36058(14) 0.3907(2) 0.46118(7) 0.0217(3) Uani 1 1 d .
O3 O 0.36114(13) 0.7829(2) 0.45261(8) 0.0202(3) Uani 1 1 d .
N4 N 0.41718(14) 0.5515(3) 0.29787(8) 0.0148(3) Uani 1 1 d .
N5 N 0.42874(14) 0.5431(3) 0.18455(8) 0.0168(4) Uani 1 1 d .
N3 N 0.61966(14) 0.4853(3) 0.34843(8) 0.0168(4) Uani 1 1 d .
N2 N 0.74310(14) 0.4536(3) 0.26194(8) 0.0175(3) Uani 1 1 d .
N1 N 0.67797(14) 0.4560(3) 0.14412(8) 0.0189(4) Uani 1 1 d .
C4 C 0.53239(17) 0.5112(3) 0.29378(10) 0.0154(4) Uani 1 1 d .
C3 C 0.53859(17) 0.5070(3) 0.22419(10) 0.0153(4) Uani 1 1 d .
C10 C 0.37363(17) 0.3785(3) 0.39513(10) 0.0156(4) Uani 1 1 d .
C5 C 0.36007(18) 0.5682(3) 0.23028(10) 0.0165(4) Uani 1 1 d .
H5 H 0.280311 0.594650 0.218309 0.020 Uiso 1 1 calc R
C2 C 0.65238(17) 0.4716(3) 0.20770(10) 0.0164(4) Uani 1 1 d .
C6 C 0.37169(17) 0.5680(3) 0.36269(10) 0.0149(4) Uani 1 1 d .
C1 C 0.71950(16) 0.4611(3) 0.32525(10) 0.0172(4) Uani 1 1 d .
C7 C 0.24451(17) 0.6469(3) 0.35220(10) 0.0165(4) Uani 1 1 d .
H7 H 0.237484 0.741199 0.316290 0.020 Uiso 1 1 calc R
C12 C 0.14542(17) 0.5143(3) 0.33310(10) 0.0187(4) Uani 1 1 d .
H12 H 0.143688 0.412922 0.361430 0.022 Uiso 1 1 calc R
C14 C 0.80033(17) 0.4326(4) 0.13498(11) 0.0226(4) Uani 1 1 d .
H14A H 0.840127 0.547926 0.140913 0.034 Uiso 1 1 calc GR
H14B H 0.802144 0.386845 0.089253 0.034 Uiso 1 1 calc GR
H14C H 0.838932 0.347709 0.168768 0.034 Uiso 1 1 calc GR
C15 C 0.58902(18) 0.4594(4) 0.08132(10) 0.0231(5) Uani 1 1 d .
H15A H 0.514788 0.495526 0.092772 0.035 Uiso 1 1 calc GR
H15B H 0.581830 0.340130 0.060850 0.035 Uiso 1 1 calc GR
H15C H 0.611914 0.544835 0.048990 0.035 Uiso 1 1 calc GR
C9 C 0.43967(18) 0.7148(3) 0.41016(11) 0.0179(4) Uani 1 1 d .
H9A H 0.508750 0.662012 0.438606 0.022 Uiso 1 1 calc R
H9B H 0.464725 0.812242 0.382593 0.022 Uiso 1 1 calc R
C8 C 0.24264(19) 0.7399(3) 0.42227(11) 0.0205(5) Uani 1 1 d .
H8A H 0.195693 0.850210 0.415541 0.025 Uiso 1 1 calc R
H8B H 0.208388 0.658944 0.452493 0.025 Uiso 1 1 calc R
C13 C 0.06038(19) 0.5312(4) 0.27885(11) 0.0225(5) Uani 1 1 d .
C11 C 0.3432(2) 0.2199(4) 0.49542(12) 0.0280(5) Uani 1 1 d .
H11A H 0.263771 0.178809 0.480632 0.042 Uiso 1 1 calc GR
H11B H 0.357380 0.237776 0.544726 0.042 Uiso 1 1 calc GR
H11C H 0.396791 0.130083 0.483527 0.042 Uiso 1 1 calc GR
H13A H -0.004(3) 0.443(5) 0.2689(14) 0.033(7) Uiso 1 1 d .
H13B H 0.057(3) 0.633(5) 0.2480(16) 0.038(9) Uiso 1 1 d .

loop_
_atom_site_aniso_label
_atom_site_aniso_U_11
_atom_site_aniso_U_22
_atom_site_aniso_U_33
_atom_site_aniso_U_23
_atom_site_aniso_U_13
_atom_site_aniso_U_12
Cl1 0.0150(2) 0.0332(3) 0.0203(2) 0.0042(2) -0.00086(16) 0.0025(2)
O1 0.0257(8) 0.0183(8) 0.0186(7) -0.0021(6) 0.0053(6) -0.0001(6)
O2 0.0345(8) 0.0170(8) 0.0151(6) 0.0023(6) 0.0090(6) -0.0005(7)
O3 0.0207(7) 0.0211(8) 0.0188(7) -0.0050(6) 0.0032(6) 0.0016(7)
N4 0.0115(7) 0.0192(9) 0.0139(7) 0.0008(7) 0.0028(6) -0.0010(7)
N5 0.0154(8) 0.0191(9) 0.0157(8) 0.0001(7) 0.0022(6) -0.0003(7)
N3 0.0153(7) 0.0194(9) 0.0155(7) 0.0018(7) 0.0018(6) -0.0005(7)
N2 0.0154(7) 0.0182(8) 0.0190(7) 0.0028(8) 0.0033(6) 0.0006(8)
N1 0.0154(7) 0.0253(10) 0.0166(7) 0.0007(8) 0.0039(6) 0.0014(8)
C4 0.0128(9) 0.0156(10) 0.0177(9) 0.0005(8) 0.0029(7) -0.0010(8)
C3 0.0145(9) 0.0154(9) 0.0161(9) 0.0020(8) 0.0029(7) -0.0013(8)
C10 0.0128(8) 0.0178(10) 0.0164(9) -0.0002(8) 0.0034(7) -0.0007(8)
C5 0.0143(9) 0.0180(10) 0.0165(9) 0.0016(8) 0.0008(7) -0.0005(9)
C2 0.0163(9) 0.0135(10) 0.0198(9) 0.0000(8) 0.0043(7) -0.0015(8)
C6 0.0146(9) 0.0176(10) 0.0128(9) 0.0010(8) 0.0035(7) 0.0002(8)
C1 0.0138(8) 0.0164(10) 0.0203(9) 0.0030(9) 0.0003(7) 0.0011(9)
C7 0.0145(9) 0.0193(10) 0.0161(9) 0.0010(8) 0.0034(7) 0.0016(8)
C12 0.0154(9) 0.0230(11) 0.0190(9) 0.0017(9) 0.0067(7) -0.0010(8)
C14 0.0186(9) 0.0281(12) 0.0230(9) 0.0025(10) 0.0088(7) 0.0052(10)
C15 0.0213(9) 0.0324(13) 0.0161(9) -0.0026(10) 0.0043(7) -0.0006(11)
C9 0.0170(9) 0.0183(10) 0.0188(9) -0.0013(8) 0.0041(7) -0.0013(9)
C8 0.0181(9) 0.0237(12) 0.0197(10) -0.0016(9) 0.0033(8) 0.0040(9)
C13 0.0170(9) 0.0293(13) 0.0216(10) 0.0003(10) 0.0043(8) -0.0012(10)
C11 0.0454(14) 0.0194(12) 0.0218(10) 0.0041(9) 0.0129(9) -0.0032(11)

loop_
_atom_type_symbol
_atom_type_description
_atom_type_scat_dispersion_real
_atom_type_scat_dispersion_imag
_atom_type_scat_source
C C 0.0181 0.0091 'International Tables Vol C Tables 4.2.6.8 and 6.1.1.4'
H H 0.0000 0.0000 'International Tables Vol C Tables 4.2.6.8 and 6.1.1.4'
Cl Cl 0.3639 0.7018 'International Tables Vol C Tables 4.2.6.8 and 6.1.1.4'
N N 0.0311 0.0180 'International Tables Vol C Tables 4.2.6.8 and 6.1.1.4'
O O 0.0492 0.0322 'International Tables Vol C Tables 4.2.6.8 and 6.1.1.4'

loop_
_geom_angle_atom_site_label_1
_geom_angle_atom_site_label_2
_geom_angle_atom_site_label_3
_geom_angle
C10 O2 C11 116.03(17)
C9 O3 C8 109.91(16)
C4 N4 C6 124.38(16)
C5 N4 C4 105.56(15)
C5 N4 C6 130.06(16)
C5 N5 C3 104.26(16)
C1 N3 C4 108.74(16)
C1 N2 C2 118.27(16)
C2 N1 C14 119.96(16)
C2 N1 C15 123.23(16)
C15 N1 C14 116.80(16)
N3 C4 N4 125.36(17)
N3 C4 C3 128.42(18)
C3 C4 N4 106.21(17)
N5 C3 C2 133.78(18)
C4 C3 N5 110.39(17)
C4 C3 C2 115.82(18)
O1 C10 O2 124.9(2)
O1 C10 C6 124.74(17)
O2 C10 C6 110.30(17)
N4 C5 H5 123.2
N5 C5 N4 113.58(17)
N5 C5 H5 123.2
N2 C2 C3 116.95(17)
N1 C2 N2 117.04(16)
N1 C2 C3 126.01(18)
N4 C6 C10 107.74(17)
N4 C6 C7 112.90(16)
N4 C6 C9 111.05(16)
C10 C6 C7 109.76(16)
C10 C6 C9 114.53(16)
C9 C6 C7 100.88(17)
N3 C1 Cl1 114.01(14)
N2 C1 Cl1 114.30(14)
N2 C1 N3 131.68(18)
C6 C7 H7 108.4
C12 C7 C6 116.91(19)
C12 C7 H7 108.4
C12 C7 C8 112.50(17)
C8 C7 C6 101.93(16)
C8 C7 H7 108.4
C7 C12 H12 117.7
C13 C12 C7 124.6(2)
C13 C12 H12 117.7
N1 C14 H14A 109.5
N1 C14 H14B 109.5
N1 C14 H14C 109.5
H14A C14 H14B 109.5
H14A C14 H14C 109.5
H14B C14 H14C 109.5
N1 C15 H15A 109.5
N1 C15 H15B 109.5
N1 C15 H15C 109.5
H15A C15 H15B 109.5
H15A C15 H15C 109.5
H15B C15 H15C 109.5
O3 C9 C6 106.75(16)
O3 C9 H9A 110.4
O3 C9 H9B 110.4
C6 C9 H9A 110.4
C6 C9 H9B 110.4
H9A C9 H9B 108.6
O3 C8 C7 107.96(16)
O3 C8 H8A 110.1
O3 C8 H8B 110.1
C7 C8 H8A 110.1
C7 C8 H8B 110.1
H8A C8 H8B 108.4
C12 C13 H13A 122.1(18)
C12 C13 H13B 121.8(19)
H13A C13 H13B 116(3)
O2 C11 H11A 109.5
O2 C11 H11B 109.5
O2 C11 H11C 109.5
H11A C11 H11B 109.5
H11A C11 H11C 109.5
H11B C11 H11C 109.5

loop_
_geom_bond_atom_site_label_1
_geom_bond_atom_site_label_2
_geom_bond_distance
Cl1 C1 1.7560(19)
O1 C10 1.203(3)
O2 C10 1.331(2)
O2 C11 1.452(3)
O3 C9 1.423(3)
O3 C8 1.428(3)
N4 C4 1.378(2)
N4 C5 1.377(3)
N4 C6 1.461(2)
N5 C3 1.392(3)
N5 C5 1.308(3)
N3 C4 1.349(3)
N3 C1 1.322(2)
N2 C2 1.362(3)
N2 C1 1.316(2)
N1 C2 1.334(3)
N1 C14 1.464(2)
N1 C15 1.459(2)
C4 C3 1.378(3)
C3 C2 1.430(3)
C10 C6 1.527(3)
C5 H5 0.9300
C6 C7 1.558(3)
C6 C9 1.544(3)
C7 H7 0.9800
C7 C12 1.498(3)
C7 C8 1.536(3)
C12 H12 0.9300
C12 C13 1.321(3)
C14 H14A 0.9600
C14 H14B 0.9600
C14 H14C 0.9600
C15 H15A 0.9600
C15 H15B 0.9600
C15 H15C 0.9600
C9 H9A 0.9700
C9 H9B 0.9700
C8 H8A 0.9700
C8 H8B 0.9700
C13 H13A 0.98(3)
C13 H13B 0.96(4)
C11 H11A 0.9600
C11 H11B 0.9600
C11 H11C 0.9600
